data_4317486
loop_
_publ_author_name
'Asako Kamiyama'
'Tomoko Noguchi'
'Takashi Kajiwara'
'Tasuku Ito'

_publ_section_title
;
 Syntheses, Structures, and Properties of Trinuclear Complexes
 [M(bpca)2{M'(hfac)2}2], Constructed with the Complexed Bridging Ligand
 [M(bpca)2] [M, M' = Ni(II), Mn(II); Cu(II), Mn(II); Fe(II), Mn(II);
 Ni(II), Fe(II); and Fe(II), Fe(II); Hbpca = Bis(2-pyridylcarbonyl)amine,
 Hhfac = Hexafluoroacetylacetone]
;
_journal_name_full 'Inorganic Chemistry'
_journal_page_first 507
_journal_page_last 512
_journal_paper_doi 10.1021/ic010731f
_journal_volume 41
_journal_year 2002
_chemical_formula_sum 'C44 H20 Cu F24 Mn2 N6 O12'
_chemical_formula_weight 1454.07
_chemical_name_systematic
;
 ?
;
_space_group_IT_number 33
_symmetry_cell_setting orthorhombic
_symmetry_space_group_name_Hall 'P 2c -2n'
_symmetry_space_group_name_H-M 'P n a 21'
_atom_sites_solution_hydrogens geom
_atom_sites_solution_primary direct
_atom_sites_solution_secondary difmap
_audit_creation_method SHELXL-97
_cell_angle_alpha 90.00
_cell_angle_beta 90.00
_cell_angle_gamma 90.00
_cell_formula_units_Z 4
_cell_length_a 16.9340(9)
_cell_length_b 20.1064(9)
_cell_length_c 16.2375(8)
_cell_measurement_reflns_used 7734
_cell_measurement_temperature 203(2)
_cell_measurement_theta_max 27.54
_cell_measurement_theta_min 1.57
_cell_volume 5528.6(5)
_computing_cell_refinement 'SMART & SAINT(Bruker, 1998)'
_computing_data_collection 'SMART(Bruker, 1998)'
_computing_data_reduction 'SAINT(Bruker, 1998)'
_computing_molecular_graphics 'teXsan(MSC, Rigaku, 1998)'
_computing_publication_material 'SMART(Bruker, 1998)'
_computing_structure_refinement 'SHELXL-93 (Sheldrick, 1993)'
_computing_structure_solution 'DIRDIF94 (Beurskens et al., 1994)'
_diffrn_ambient_temperature 203(2)
_diffrn_measured_fraction_theta_full 0.997
_diffrn_measured_fraction_theta_max 0.997
_diffrn_measurement_device_type 'CCD area detector'
_diffrn_measurement_method 'omega scan'
_diffrn_radiation_monochromator graphite
_diffrn_radiation_source 'fine-focus sealed tube'
_diffrn_radiation_type MoK\a
_diffrn_radiation_wavelength 0.71073
_diffrn_reflns_av_R_equivalents 0.0417
_diffrn_reflns_av_sigmaI/netI 0.0631
_diffrn_reflns_limit_h_max 21
_diffrn_reflns_limit_h_min -22
_diffrn_reflns_limit_k_max 13
_diffrn_reflns_limit_k_min -26
_diffrn_reflns_limit_l_max 20
_diffrn_reflns_limit_l_min -21
_diffrn_reflns_number 32266
_diffrn_reflns_theta_full 27.54
_diffrn_reflns_theta_max 27.54
_diffrn_reflns_theta_min 1.57
_exptl_absorpt_coefficient_mu 0.992
_exptl_absorpt_correction_T_max 0.831119
_exptl_absorpt_correction_T_min 0.611286
_exptl_absorpt_correction_type multi-scan
_exptl_absorpt_process_details '(SADABS; Sheldrick, 1996)'
_exptl_crystal_colour green
_exptl_crystal_density_diffrn 1.850
_exptl_crystal_density_method 'not measured'
_exptl_crystal_description prism
_exptl_crystal_F_000 3030
_exptl_crystal_size_max 0.38
_exptl_crystal_size_mid 0.26
_exptl_crystal_size_min 0.15
_refine_diff_density_max 0.335
_refine_diff_density_min -0.388
_refine_diff_density_rms 0.050
_refine_ls_abs_structure_details 'Flack H D (1983), Acta Cryst. A39, 876-881'
_refine_ls_abs_structure_Flack 0.019(10)
_refine_ls_extinction_method none
_refine_ls_goodness_of_fit_ref 0.889
_refine_ls_hydrogen_treatment mixed
_refine_ls_matrix_type full
_refine_ls_number_parameters 910
_refine_ls_number_reflns 12618
_refine_ls_number_restraints 1
_refine_ls_restrained_S_all 0.889
_refine_ls_R_factor_all 0.0813
_refine_ls_R_factor_gt 0.0382
_refine_ls_shift/su_max 0.094
_refine_ls_shift/su_mean 0.002
_refine_ls_structure_factor_coef Fsqd
_refine_ls_weighting_details 'calc w=1/[\s^2^(Fo^2^)+(0.0394P)^2^+0.0000P] where P=(Fo^2^+2Fc^2^)/3'
_refine_ls_weighting_scheme calc
_refine_ls_wR_factor_gt 0.0735
_refine_ls_wR_factor_ref 0.0838
_reflns_number_gt 7734
_reflns_number_total 12618
_reflns_threshold_expression >2sigma(I)
_cod_data_source_file ic010731f_2.cif
_cod_data_source_block CuMn2
_cod_depositor_comments
;
The following automatic conversions were performed:

'_symmetry_cell_setting' value 'Orthorhombic' changed to
'orthorhombic' according to the built-in table from CIF Core
dictionary named 'cif_core.dic' version 2.4.1 from 2010-06-29.

Automatic conversion script
Id: cif_fix_values 1646 2011-03-28 12:23:43Z adriana 
;
_cod_database_code 4317486

loop_
_symmetry_equiv_pos_as_xyz
'x, y, z'
'-x, -y, z+1/2'
'x+1/2, -y+1/2, z'
'-x+1/2, y+1/2, z+1/2'

loop_
_atom_site_label
_atom_site_type_symbol
_atom_site_fract_x
_atom_site_fract_y
_atom_site_fract_z
_atom_site_U_iso_or_equiv
_atom_site_adp_type
_atom_site_occupancy
_atom_site_symmetry_multiplicity
_atom_site_calc_flag
_atom_site_refinement_flags
_atom_site_disorder_assembly
_atom_site_disorder_group
Mn1 Mn 0.88483(4) -0.16533(3) 0.11865(4) 0.05775(18) Uani 1 1 d . . .
Cu2 Cu 0.83254(2) 0.10393(2) 0.09681(3) 0.04006(11) Uani 1 1 d . . .
Mn3 Mn 0.83708(3) 0.37995(3) 0.06577(3) 0.04047(14) Uani 1 1 d . . .
F1 F 0.9692(2) -0.07339(15) -0.14285(18) 0.1112(12) Uani 1 1 d . . .
F2 F 0.91063(16) -0.16308(16) -0.17190(16) 0.0870(9) Uani 1 1 d . . .
F3 F 1.03488(18) -0.1581(2) -0.17839(17) 0.1140(12) Uani 1 1 d . . .
F4 F 1.1681(2) -0.2718(2) 0.0292(2) 0.1551(18) Uani 1 1 d . . .
F5 F 1.1102(3) -0.2997(3) 0.1354(3) 0.196(3) Uani 1 1 d . . .
F6 F 1.1692(3) -0.2111(4) 0.1358(4) 0.223(3) Uani 1 1 d . . .
F7 F 0.7945(3) -0.4051(2) 0.0638(3) 0.1526(17) Uani 1 1 d . . .
F8 F 0.9050(3) -0.37571(19) 0.0093(3) 0.166(2) Uani 1 1 d . . .
F9 F 0.9028(2) -0.42801(15) 0.1227(2) 0.1225(12) Uani 1 1 d . . .
F10 F 0.9172(6) -0.2619(5) 0.3869(4) 0.109(3) Uani 0.80 1 d P . .
F10B F 0.854(4) -0.2104(14) 0.4030(18) 0.22(2) Uani 0.20 1 d P . .
F11 F 0.8226(6) -0.3302(4) 0.3743(5) 0.134(4) Uani 0.80 1 d P . .
F11B F 0.911(3) -0.292(3) 0.394(3) 0.20(3) Uani 0.20 1 d P . .
F12 F 0.7972(3) -0.2290(4) 0.3863(4) 0.101(2) Uani 0.80 1 d P . .
F12B F 0.8011(12) -0.308(3) 0.379(2) 0.16(2) Uani 0.20 1 d P . .
F13 F 1.0535(5) 0.2893(3) 0.2038(7) 0.122(3) Uani 0.70 1 d P . .
F13B F 0.9978(11) 0.2787(9) 0.2690(13) 0.140(6) Uani 0.30 1 d P . .
F14 F 1.0909(4) 0.3856(3) 0.2329(4) 0.085(2) Uani 0.70 1 d P . .
F14B F 1.0787(11) 0.336(3) 0.2073(11) 0.29(3) Uani 0.30 1 d P . .
F15 F 1.0320(6) 0.3281(5) 0.3228(6) 0.104(3) Uani 0.70 1 d P . .
F15B F 1.0358(16) 0.3644(9) 0.3253(16) 0.113(9) Uani 0.30 1 d P . .
F16 F 0.7277(7) 0.4445(6) 0.3204(9) 0.103(4) Uani 0.50 1 d P . .
F16B F 0.7263(11) 0.5003(18) 0.2823(12) 0.214(13) Uani 0.50 1 d P . .
F17 F 0.8276(10) 0.4920(12) 0.3697(10) 0.137(7) Uani 0.50 1 d P . .
F17B F 0.7773(17) 0.4388(7) 0.3735(12) 0.200(8) Uani 0.50 1 d P . .
F18 F 0.7599(9) 0.5355(5) 0.2691(10) 0.129(7) Uani 0.50 1 d P . .
F18B F 0.8281(11) 0.5253(7) 0.3362(10) 0.107(5) Uani 0.50 1 d P . .
F19 F 0.62001(18) 0.50320(19) -0.0641(2) 0.1101(11) Uani 1 1 d . . .
F20 F 0.63212(16) 0.44812(16) -0.17581(17) 0.0935(9) Uani 1 1 d . . .
F21 F 0.59318(16) 0.39981(19) -0.0656(2) 0.1126(13) Uani 1 1 d . . .
F22 F 0.8983(10) 0.4681(11) -0.2392(9) 0.125(6) Uani 0.70 1 d P . .
F22B F 0.9572(18) 0.5085(12) -0.153(2) 0.177(16) Uani 0.30 1 d P . .
F23 F 0.9566(9) 0.3827(7) -0.1916(9) 0.203(8) Uani 0.70 1 d P . .
F23B F 0.905(2) 0.443(3) -0.251(2) 0.132(16) Uani 0.30 1 d P . .
F24 F 0.9862(6) 0.4755(8) -0.1547(5) 0.139(5) Uani 0.70 1 d P . .
F24B F 0.9796(17) 0.400(2) -0.1684(18) 0.19(2) Uani 0.30 1 d P . .
N1 N 0.71917(16) 0.06686(15) 0.06959(18) 0.0450(7) Uani 1 1 d . . .
N2 N 0.84823(14) 0.00593(14) 0.11467(19) 0.0418(7) Uani 1 1 d . . .
N3 N 0.95369(16) 0.10117(16) 0.12481(18) 0.0434(7) Uani 1 1 d . . .
N4 N 0.79082(17) 0.14259(16) 0.22119(18) 0.0434(8) Uani 1 1 d . . .
N5 N 0.82015(15) 0.20441(13) 0.07913(16) 0.0354(7) Uani 1 1 d . . .
N6 N 0.86735(17) 0.11821(16) -0.03669(18) 0.0420(7) Uani 1 1 d . . .
O1 O 0.78613(14) -0.09741(13) 0.10939(19) 0.0559(7) Uani 1 1 d . . .
O2 O 0.94129(15) -0.07261(14) 0.15611(16) 0.0549(7) Uani 1 1 d . . .
O3 O 0.77589(13) 0.30332(12) 0.13709(15) 0.0452(6) Uani 1 1 d . . .
O4 O 0.85206(15) 0.29197(13) -0.00907(15) 0.0489(7) Uani 1 1 d . . .
O5 O 0.91662(18) -0.14136(17) -0.00572(18) 0.0728(9) Uani 1 1 d . . .
O6 O 1.00440(16) -0.20509(13) 0.12322(17) 0.0582(7) Uani 1 1 d . . .
O7 O 0.85406(18) -0.26418(16) 0.0801(2) 0.0776(9) Uani 1 1 d . . .
O8 O 0.85695(19) -0.20049(16) 0.23817(18) 0.0700(9) Uani 1 1 d . . .
O9 O 0.94302(14) 0.36077(13) 0.13648(17) 0.0539(7) Uani 1 1 d . . .
O10 O 0.80947(14) 0.44216(13) 0.16831(18) 0.0522(7) Uani 1 1 d . . .
O11 O 0.73407(14) 0.41598(13) 0.00542(16) 0.0503(7) Uani 1 1 d . . .
O12 O 0.89565(15) 0.42752(13) -0.03435(17) 0.0492(7) Uani 1 1 d . . .
C1 C 0.6561(2) 0.1008(2) 0.0444(2) 0.0550(10) Uani 1 1 d . . .
H1 H 0.6603 0.1471 0.0374 0.066 Uiso 1 1 calc R . .
C2 C 0.5850(2) 0.0704(3) 0.0281(3) 0.0647(13) Uani 1 1 d . . .
H2 H 0.5416 0.0959 0.0107 0.078 Uiso 1 1 calc R . .
C3 C 0.5777(2) 0.0046(3) 0.0370(3) 0.0717(14) Uani 1 1 d . . .
H3 H 0.5291 -0.0162 0.0264 0.086 Uiso 1 1 calc R . .
C4 C 0.6428(2) -0.0331(2) 0.0621(3) 0.0620(11) Uani 1 1 d . . .
H4 H 0.6390 -0.0794 0.0688 0.074 Uiso 1 1 calc R . .
C5 C 0.71273(19) -0.0002(2) 0.0768(2) 0.0458(9) Uani 1 1 d . . .
C6 C 0.78674(19) -0.03714(19) 0.1024(2) 0.0439(8) Uani 1 1 d . . .
C7 C 0.9210(2) -0.0155(2) 0.1370(2) 0.0456(9) Uani 1 1 d . . .
C8 C 0.98120(18) 0.0396(2) 0.1376(2) 0.0441(9) Uani 1 1 d . . .
C9 C 1.0615(2) 0.0258(3) 0.1480(2) 0.0659(13) Uani 1 1 d . . .
H9 H 1.0795 -0.0180 0.1558 0.079 Uiso 1 1 calc R . .
C10 C 1.1137(2) 0.0792(3) 0.1464(3) 0.0776(16) Uani 1 1 d . . .
H10 H 1.1681 0.0720 0.1533 0.093 Uiso 1 1 calc R . .
C11 C 1.0853(3) 0.1419(3) 0.1347(3) 0.0685(13) Uani 1 1 d . . .
H11 H 1.1199 0.1784 0.1344 0.082 Uiso 1 1 calc R . .
C12 C 1.0051(2) 0.1514(2) 0.1233(3) 0.0578(11) Uani 1 1 d . . .
H12 H 0.9862 0.1947 0.1142 0.069 Uiso 1 1 calc R . .
C13 C 0.7791(2) 0.1097(2) 0.2917(3) 0.0612(12) Uani 1 1 d . . .
H13 H 0.7908 0.0640 0.2936 0.073 Uiso 1 1 calc R . .
C14 C 0.7504(3) 0.1401(3) 0.3615(3) 0.0683(13) Uani 1 1 d . . .
H14 H 0.7432 0.1156 0.4103 0.082 Uiso 1 1 calc R . .
C15 C 0.7328(3) 0.2060(3) 0.3589(2) 0.0623(12) Uani 1 1 d . . .
H15 H 0.7119 0.2276 0.4054 0.075 Uiso 1 1 calc R . .
C16 C 0.7460(2) 0.2405(2) 0.2873(2) 0.0482(10) Uani 1 1 d . . .
H16 H 0.7356 0.2864 0.2846 0.058 Uiso 1 1 calc R . .
C17 C 0.77457(19) 0.20723(19) 0.2198(2) 0.0386(8) Uani 1 1 d . . .
C18 C 0.79109(19) 0.24339(19) 0.1401(2) 0.0389(9) Uani 1 1 d . . .
C19 C 0.8461(2) 0.23196(19) 0.0068(2) 0.0390(9) Uani 1 1 d . . .
C20 C 0.8726(2) 0.18312(19) -0.0566(2) 0.0389(8) Uani 1 1 d . . .
C21 C 0.9030(2) 0.2043(2) -0.1309(2) 0.0549(11) Uani 1 1 d . . .
H21 H 0.9057 0.2499 -0.1435 0.066 Uiso 1 1 calc R . .
C22 C 0.9295(3) 0.1573(3) -0.1868(3) 0.0666(13) Uani 1 1 d . . .
H22 H 0.9501 0.1704 -0.2381 0.080 Uiso 1 1 calc R . .
C23 C 0.9251(3) 0.0918(3) -0.1661(3) 0.0629(12) Uani 1 1 d . . .
H23 H 0.9438 0.0589 -0.2023 0.076 Uiso 1 1 calc R . .
C24 C 0.8928(2) 0.0744(2) -0.0910(2) 0.0503(10) Uani 1 1 d . . .
H24 H 0.8888 0.0289 -0.0779 0.060 Uiso 1 1 calc R . .
C25 C 0.9736(3) -0.1389(3) -0.1342(3) 0.0630(12) Uani 1 1 d . . .
C26 C 0.9754(3) -0.1598(2) -0.0446(3) 0.0544(10) Uani 1 1 d . . .
C27 C 1.0412(2) -0.1943(2) -0.0171(3) 0.0603(11) Uani 1 1 d . . .
H27 H 1.0816 -0.2047 -0.0548 0.072 Uiso 1 1 calc R . .
C28 C 1.0493(2) -0.21416(19) 0.0646(3) 0.0551(10) Uani 1 1 d . . .
C29 C 1.1245(3) -0.2514(4) 0.0882(5) 0.1035(19) Uani 1 1 d . . .
C30 C 0.8660(5) -0.3813(3) 0.0785(4) 0.103(2) Uani 1 1 d . . .
C31 C 0.8606(3) -0.3143(2) 0.1255(3) 0.0717(13) Uani 1 1 d . . .
C32 C 0.8595(3) -0.3169(3) 0.2121(3) 0.0721(14) Uani 1 1 d . . .
H32 H 0.8629 -0.3586 0.2382 0.086 Uiso 1 1 calc R . .
C33 C 0.8535(3) -0.2607(3) 0.2598(3) 0.0622(12) Uani 1 1 d . . .
C34 C 0.8483(4) -0.2702(3) 0.3538(3) 0.0790(15) Uani 1 1 d . . .
C35 C 1.0302(4) 0.3416(3) 0.2455(4) 0.0757(15) Uani 1 1 d . . .
C36 C 0.9527(2) 0.3715(2) 0.2108(3) 0.0514(10) Uani 1 1 d . . .
C37 C 0.9057(2) 0.4065(2) 0.2643(3) 0.0618(13) Uani 1 1 d . . .
H37 H 0.9197 0.4082 0.3203 0.074 Uiso 1 1 calc R . .
C38 C 0.8374(2) 0.4397(2) 0.2381(3) 0.0552(11) Uani 1 1 d . . .
C39 C 0.7901(3) 0.4772(4) 0.3052(4) 0.0813(17) Uani 1 1 d . . .
C40 C 0.6419(3) 0.4457(3) -0.0935(3) 0.0767(15) Uani 1 1 d . . .
C41 C 0.7271(2) 0.42990(19) -0.0680(3) 0.0477(10) Uani 1 1 d . . .
C42 C 0.7870(2) 0.4359(2) -0.1265(3) 0.0532(11) Uani 1 1 d . . .
H42 H 0.7734 0.4412 -0.1822 0.064 Uiso 1 1 calc R . .
C43 C 0.8666(2) 0.4342(2) -0.1042(3) 0.0540(11) Uani 1 1 d . . .
C44 C 0.9285(4) 0.4417(4) -0.1732(4) 0.0848(17) Uani 1 1 d . . .

loop_
_atom_site_aniso_label
_atom_site_aniso_U_11
_atom_site_aniso_U_22
_atom_site_aniso_U_33
_atom_site_aniso_U_23
_atom_site_aniso_U_13
_atom_site_aniso_U_12
Mn1 0.0553(4) 0.0689(4) 0.0491(4) 0.0225(3) 0.0074(3) 0.0166(3)
Cu2 0.0321(2) 0.0497(2) 0.0384(3) 0.0059(2) 0.0007(2) 0.00035(19)
Mn3 0.0329(3) 0.0510(3) 0.0375(3) 0.0076(2) -0.0037(3) 0.0018(3)
F1 0.188(4) 0.083(2) 0.064(2) 0.0230(17) -0.010(2) -0.033(2)
F2 0.0786(19) 0.132(3) 0.0506(16) 0.0010(16) -0.0148(14) -0.0236(17)
F3 0.082(2) 0.213(4) 0.0470(17) 0.025(2) 0.0141(16) 0.001(2)
F4 0.127(3) 0.241(4) 0.097(3) 0.037(3) 0.038(2) 0.117(3)
F5 0.189(4) 0.209(5) 0.192(5) 0.118(4) 0.082(4) 0.141(4)
F6 0.100(3) 0.346(8) 0.222(6) -0.113(6) -0.079(4) 0.086(4)
F7 0.167(4) 0.149(4) 0.142(4) -0.025(3) -0.049(3) -0.033(3)
F8 0.281(6) 0.119(3) 0.097(3) 0.008(2) 0.065(3) 0.039(3)
F9 0.177(3) 0.090(2) 0.100(3) -0.001(2) -0.023(2) 0.031(2)
F10 0.096(5) 0.188(8) 0.043(3) 0.026(4) -0.001(3) -0.007(5)
F10B 0.52(7) 0.068(17) 0.086(17) 0.022(13) 0.01(3) 0.09(3)
F11 0.240(11) 0.097(4) 0.063(3) 0.032(3) 0.015(5) -0.026(5)
F11B 0.080(18) 0.35(6) 0.15(3) 0.20(3) 0.000(15) -0.01(3)
F12 0.116(4) 0.115(5) 0.071(3) 0.013(3) 0.046(3) 0.027(3)
F12B 0.024(8) 0.33(7) 0.12(2) 0.10(3) 0.035(9) -0.043(17)
F13 0.094(6) 0.104(4) 0.168(8) -0.046(4) -0.081(5) 0.057(4)
F13B 0.143(14) 0.129(14) 0.149(14) 0.045(12) -0.032(13) 0.060(11)
F14 0.038(3) 0.111(4) 0.107(6) 0.010(3) -0.031(3) -0.011(2)
F14B 0.035(11) 0.81(9) 0.043(10) 0.05(3) -0.001(8) 0.10(3)
F15 0.080(4) 0.154(9) 0.077(5) 0.042(7) -0.019(3) 0.020(6)
F15B 0.118(13) 0.130(16) 0.091(12) -0.013(13) -0.074(10) 0.055(13)
F16 0.080(7) 0.140(8) 0.089(8) -0.034(6) 0.051(6) -0.036(6)
F16B 0.105(12) 0.41(3) 0.127(15) -0.190(19) -0.054(10) 0.120(18)
F17 0.102(9) 0.23(2) 0.081(10) -0.082(10) -0.034(8) 0.035(15)
F17B 0.29(2) 0.171(11) 0.142(12) -0.055(11) 0.129(14) -0.038(14)
F18 0.136(14) 0.080(5) 0.172(14) -0.012(6) 0.061(11) 0.026(6)
F18B 0.123(10) 0.092(7) 0.106(11) -0.052(6) -0.006(10) 0.005(7)
F19 0.084(2) 0.140(3) 0.106(3) 0.002(2) -0.0217(19) 0.063(2)
F20 0.0675(17) 0.153(3) 0.0604(18) 0.0263(17) -0.0322(14) -0.0008(18)
F21 0.0484(17) 0.180(3) 0.109(3) 0.059(2) -0.0312(17) -0.033(2)
F22 0.103(7) 0.208(14) 0.063(7) 0.069(9) 0.032(5) 0.004(8)
F22B 0.16(3) 0.117(14) 0.26(3) 0.070(15) 0.09(2) -0.040(14)
F23 0.245(15) 0.152(8) 0.213(13) 0.018(8) 0.175(11) 0.036(8)
F23B 0.101(14) 0.23(4) 0.061(12) 0.015(14) 0.002(10) 0.047(16)
F24 0.074(5) 0.259(14) 0.083(4) 0.060(7) 0.007(4) -0.079(8)
F24B 0.104(15) 0.32(5) 0.137(18) 0.17(3) 0.073(13) 0.15(3)
N1 0.0340(15) 0.059(2) 0.0420(18) 0.0138(16) 0.0020(14) 0.0122(14)
N2 0.0269(14) 0.0560(18) 0.0425(19) 0.0156(15) 0.0024(13) 0.0038(12)
N3 0.0290(15) 0.070(2) 0.0310(16) 0.0035(16) 0.0019(13) -0.0041(15)
N4 0.0369(17) 0.059(2) 0.0345(18) 0.0079(15) 0.0030(13) -0.0003(15)
N5 0.0303(15) 0.0477(16) 0.0282(18) 0.0012(13) 0.0040(12) -0.0004(12)
N6 0.0359(16) 0.058(2) 0.0323(17) -0.0019(15) -0.0009(14) -0.0030(15)
O1 0.0417(14) 0.0553(16) 0.071(2) 0.0266(15) 0.0012(14) 0.0005(12)
O2 0.0442(15) 0.071(2) 0.0493(17) 0.0187(14) 0.0027(13) 0.0176(14)
O3 0.0412(14) 0.0450(15) 0.0494(16) 0.0029(12) 0.0100(12) 0.0068(12)
O4 0.0595(17) 0.0525(16) 0.0346(15) 0.0107(12) 0.0065(12) 0.0012(13)
O5 0.063(2) 0.111(3) 0.0446(19) 0.0279(17) 0.0068(15) 0.0238(18)
O6 0.0560(16) 0.0777(18) 0.0409(16) 0.0046(14) -0.0039(14) 0.0234(14)
O7 0.089(2) 0.085(2) 0.060(2) 0.0280(17) -0.013(2) 0.0018(17)
O8 0.082(2) 0.072(2) 0.057(2) 0.0176(16) 0.0212(16) 0.0233(17)
O9 0.0356(13) 0.0746(18) 0.0516(19) 0.0002(14) -0.0098(13) 0.0101(13)
O10 0.0387(14) 0.0647(18) 0.0531(18) -0.0087(13) -0.0103(13) 0.0010(13)
O11 0.0378(14) 0.0723(19) 0.0409(17) 0.0118(14) -0.0057(12) 0.0018(13)
O12 0.0399(15) 0.0603(17) 0.0474(17) 0.0163(13) -0.0093(13) -0.0054(13)
C1 0.042(2) 0.078(3) 0.046(2) 0.005(2) 0.0040(18) 0.020(2)
C2 0.038(2) 0.100(4) 0.056(3) 0.014(3) -0.006(2) 0.022(3)
C3 0.024(2) 0.116(4) 0.075(3) 0.020(3) 0.004(2) -0.002(2)
C4 0.041(2) 0.082(3) 0.063(3) 0.019(2) 0.005(2) -0.006(2)
C5 0.0292(18) 0.067(2) 0.041(2) 0.0129(19) 0.0037(16) -0.0034(16)
C6 0.0332(18) 0.061(2) 0.037(2) 0.014(2) 0.0049(16) 0.0052(16)
C7 0.037(2) 0.075(3) 0.024(2) 0.0128(18) 0.0040(15) 0.0119(19)
C8 0.0270(18) 0.081(3) 0.0241(19) 0.0106(18) -0.0006(15) 0.0000(19)
C9 0.032(2) 0.127(4) 0.039(2) 0.031(2) -0.0027(18) 0.007(3)
C10 0.024(2) 0.166(5) 0.044(3) 0.020(3) -0.0015(19) -0.013(3)
C11 0.045(3) 0.114(4) 0.046(3) 0.002(3) -0.002(2) -0.020(3)
C12 0.041(2) 0.087(3) 0.045(2) -0.007(2) -0.0008(19) -0.020(2)
C13 0.058(3) 0.074(3) 0.052(3) 0.021(2) 0.008(2) -0.002(2)
C14 0.069(3) 0.097(4) 0.039(3) 0.022(3) 0.011(2) -0.010(3)
C15 0.057(3) 0.099(4) 0.031(2) -0.003(2) 0.009(2) -0.004(3)
C16 0.044(2) 0.065(3) 0.036(2) -0.004(2) 0.0049(18) 0.0007(19)
C17 0.0234(17) 0.056(2) 0.036(2) 0.0013(18) 0.0000(15) -0.0052(17)
C18 0.0233(17) 0.055(2) 0.038(2) 0.0008(18) 0.0007(15) -0.0015(16)
C19 0.033(2) 0.056(2) 0.029(2) 0.0048(17) -0.0011(16) 0.0005(17)
C20 0.0311(19) 0.055(2) 0.030(2) 0.0022(17) -0.0038(16) -0.0009(17)
C21 0.060(3) 0.071(3) 0.034(2) 0.008(2) 0.005(2) 0.000(2)
C22 0.067(3) 0.102(4) 0.031(2) -0.005(3) 0.015(2) -0.004(3)
C23 0.059(3) 0.094(4) 0.036(3) -0.014(2) 0.005(2) 0.003(2)
C24 0.052(3) 0.057(3) 0.042(3) -0.008(2) 0.000(2) 0.001(2)
C25 0.069(3) 0.084(4) 0.036(3) 0.002(2) -0.002(2) -0.012(3)
C26 0.056(3) 0.061(3) 0.046(3) 0.007(2) -0.007(2) -0.006(2)
C27 0.051(3) 0.086(3) 0.043(2) 0.000(2) 0.005(2) 0.008(2)
C28 0.052(2) 0.062(3) 0.052(3) -0.001(2) -0.002(2) 0.012(2)
C29 0.084(4) 0.130(5) 0.097(5) 0.020(4) 0.018(4) 0.044(4)
C30 0.135(6) 0.094(5) 0.079(5) 0.025(4) 0.003(4) 0.032(4)
C31 0.070(3) 0.078(3) 0.067(3) 0.009(3) -0.004(3) 0.001(2)
C32 0.089(4) 0.078(3) 0.049(3) 0.022(3) -0.002(3) 0.006(3)
C33 0.068(3) 0.069(3) 0.049(3) 0.017(2) 0.008(2) 0.017(2)
C34 0.099(5) 0.076(4) 0.062(4) 0.027(3) 0.018(4) 0.008(4)
C35 0.076(4) 0.081(4) 0.070(4) -0.001(3) -0.037(3) 0.012(3)
C36 0.037(2) 0.061(3) 0.057(3) 0.007(2) -0.016(2) -0.0090(19)
C37 0.045(3) 0.088(4) 0.052(3) -0.008(2) -0.016(2) -0.009(2)
C38 0.040(2) 0.069(3) 0.057(3) -0.017(2) -0.002(2) -0.012(2)
C39 0.056(3) 0.121(6) 0.066(4) -0.041(4) -0.006(3) -0.006(4)
C40 0.047(3) 0.115(4) 0.067(3) 0.037(3) -0.026(2) -0.006(3)
C41 0.039(2) 0.051(2) 0.053(3) 0.011(2) -0.012(2) -0.0025(18)
C42 0.054(3) 0.067(3) 0.039(2) 0.016(2) -0.009(2) 0.003(2)
C43 0.048(2) 0.047(3) 0.067(3) 0.018(2) 0.003(2) -0.004(2)
C44 0.077(4) 0.114(5) 0.063(4) 0.035(4) 0.015(3) -0.014(4)

loop_
_atom_type_symbol
_atom_type_description
_atom_type_scat_dispersion_real
_atom_type_scat_dispersion_imag
_atom_type_scat_source
Cu Cu 0.3201 1.2651 'International Tables Vol C Tables 4.2.6.8 and 6.1.1.4'
Mn Mn 0.3368 0.7283 'International Tables Vol C Tables 4.2.6.8 and 6.1.1.4'
C C 0.0033 0.0016 'International Tables Vol C Tables 4.2.6.8 and 6.1.1.4'
H H 0.0000 0.0000 'International Tables Vol C Tables 4.2.6.8 and 6.1.1.4'
N N 0.0061 0.0033 'International Tables Vol C Tables 4.2.6.8 and 6.1.1.4'
O O 0.0106 0.0060 'International Tables Vol C Tables 4.2.6.8 and 6.1.1.4'
F F 0.0171 0.0103 'International Tables Vol C Tables 4.2.6.8 and 6.1.1.4'

loop_
_geom_angle_atom_site_label_1
_geom_angle_atom_site_label_2
_geom_angle_atom_site_label_3
_geom_angle
_geom_angle_site_symmetry_1
_geom_angle_site_symmetry_3
_geom_angle_publ_flag
O8 Mn1 O5 173.38(13) . . ?
O8 Mn1 O7 84.50(13) . . ?
O5 Mn1 O7 89.68(13) . . ?
O8 Mn1 O1 95.87(12) . . ?
O5 Mn1 O1 89.23(12) . . ?
O7 Mn1 O1 112.11(11) . . ?
O8 Mn1 O6 93.06(11) . . ?
O5 Mn1 O6 83.17(11) . . ?
O7 Mn1 O6 84.02(11) . . ?
O1 Mn1 O6 162.20(10) . . ?
O8 Mn1 O2 97.32(12) . . ?
O5 Mn1 O2 87.74(12) . . ?
O7 Mn1 O2 168.03(11) . . ?
O1 Mn1 O2 79.55(10) . . ?
O6 Mn1 O2 84.07(10) . . ?
N2 Cu2 N5 178.24(11) . . ?
N2 Cu2 N3 79.27(11) . . ?
N5 Cu2 N3 98.98(11) . . ?
N2 Cu2 N1 78.69(11) . . ?
N5 Cu2 N1 103.06(10) . . ?
N3 Cu2 N1 157.76(12) . . ?
N2 Cu2 N6 103.18(12) . . ?
N5 Cu2 N6 76.57(11) . . ?
N3 Cu2 N6 87.50(11) . . ?
N1 Cu2 N6 94.66(11) . . ?
N2 Cu2 N4 104.35(12) . . ?
N5 Cu2 N4 75.88(11) . . ?
N3 Cu2 N4 96.89(11) . . ?
N1 Cu2 N4 91.39(11) . . ?
N6 Cu2 N4 152.46(11) . . ?
O11 Mn3 O12 82.96(10) . . ?
O11 Mn3 O10 88.86(10) . . ?
O12 Mn3 O10 115.73(11) . . ?
O11 Mn3 O4 96.66(10) . . ?
O12 Mn3 O4 83.32(10) . . ?
O10 Mn3 O4 160.75(10) . . ?
O11 Mn3 O9 169.85(10) . . ?
O12 Mn3 O9 95.67(10) . . ?
O10 Mn3 O9 82.66(10) . . ?
O4 Mn3 O9 93.16(10) . . ?
O11 Mn3 O3 95.47(9) . . ?
O12 Mn3 O3 160.06(10) . . ?
O10 Mn3 O3 84.04(10) . . ?
O4 Mn3 O3 77.10(9) . . ?
O9 Mn3 O3 89.21(10) . . ?
F11B F10 C34 79(5) . . ?
F11B F10 F10B 122(6) . . ?
C34 F10 F10B 62(2) . . ?
F12 F10B F10 111(2) . . ?
F12 F10B C34 60(2) . . ?
F10 F10B C34 51.9(11) . . ?
F12B F11 C34 63(3) . . ?
F12B F11 F11B 101(4) . . ?
C34 F11 F11B 49.7(15) . . ?
F10 F11B C34 73(5) . . ?
F10 F11B F11 122(6) . . ?
C34 F11B F11 49.6(16) . . ?
F10B F12 C34 74(2) . . ?
F10B F12 F12B 109(2) . . ?
C34 F12 F12B 46.7(7) . . ?
F11 F12B C34 91(2) . . ?
F11 F12B F12 143(4) . . ?
C34 F12B F12 54(2) . . ?
F14B F13 C35 50.7(13) . . ?
F14B F13 F13B 111.6(17) . . ?
C35 F13 F13B 62.7(8) . . ?
C35 F13B F13 54.5(8) . . ?
C35 F13B F15 53.1(8) . . ?
F13 F13B F15 94.6(12) . . ?
F14B F14 C35 48.0(10) . . ?
C35 F14B F13 79(3) . . ?
C35 F14B F14 80(3) . . ?
F13 F14B F14 157(2) . . ?
F15B F15 C35 81(3) . . ?
F15B F15 F13B 139(3) . . ?
C35 F15 F13B 62.9(8) . . ?
F15 F15B C35 67(2) . . ?
F17B F16 C39 66.9(9) . . ?
F17B F16 F16B 116.0(15) . . ?
C39 F16 F16B 57.8(8) . . ?
F18 F16B C39 79.8(15) . . ?
F18 F16B F16 139.9(19) . . ?
C39 F16B F16 60.6(12) . . ?
F18B F17 C39 70.3(17) . . ?
F18B F17 F17B 130(3) . . ?
C39 F17 F17B 62.5(11) . . ?
F16 F17B F17 109.1(18) . . ?
F16 F17B C39 58.6(11) . . ?
F17 F17B C39 54.9(8) . . ?
F16B F18 C39 59.5(15) . . ?
F16B F18 F18B 100.7(19) . . ?
C39 F18 F18B 49.2(7) . . ?
F17 F18B C39 69.7(17) . . ?
F17 F18B F18 122(2) . . ?
C39 F18B F18 57.4(8) . . ?
F23B F22 C44 80(6) . . ?
F24 F22B C44 57(2) . . ?
F24B F23 C44 66(3) . . ?
F24B F23 F23B 104(3) . . ?
C44 F23 F23B 47.9(16) . . ?
F22 F23B C44 76(6) . . ?
F22 F23B F23 123(7) . . ?
C44 F23B F23 47.5(15) . . ?
F22B F24 C44 89(3) . . ?
F22B F24 F24B 139(3) . . ?
C44 F24 F24B 50.2(10) . . ?
F23 F24B C44 85(2) . . ?
F23 F24B F24 132(3) . . ?
C44 F24B F24 51.7(16) . . ?
C1 N1 C5 118.1(3) . . ?
C1 N1 Cu2 127.9(3) . . ?
C5 N1 Cu2 114.0(2) . . ?
C7 N2 C6 121.9(3) . . ?
C7 N2 Cu2 118.1(2) . . ?
C6 N2 Cu2 119.9(2) . . ?
C12 N3 C8 118.4(3) . . ?
C12 N3 Cu2 127.8(3) . . ?
C8 N3 Cu2 113.4(2) . . ?
C17 N4 C13 117.9(3) . . ?
C17 N4 Cu2 112.6(2) . . ?
C13 N4 Cu2 129.6(3) . . ?
C18 N5 C19 120.6(3) . . ?
C18 N5 Cu2 120.3(2) . . ?
C19 N5 Cu2 119.0(2) . . ?
C24 N6 C20 117.7(3) . . ?
C24 N6 Cu2 129.8(3) . . ?
C20 N6 Cu2 111.7(2) . . ?
C6 O1 Mn1 128.9(2) . . ?
C7 O2 Mn1 126.9(2) . . ?
C18 O3 Mn3 127.6(2) . . ?
C19 O4 Mn3 132.2(2) . . ?
C26 O5 Mn1 128.0(3) . . ?
C28 O6 Mn1 127.0(2) . . ?
C31 O7 Mn1 123.5(3) . . ?
C33 O8 Mn1 125.8(3) . . ?
C36 O9 Mn3 126.6(3) . . ?
C38 O10 Mn3 127.7(3) . . ?
C41 O11 Mn3 127.1(2) . . ?
C43 O12 Mn3 124.0(2) . . ?
N1 C1 C2 122.2(4) . . ?
C3 C2 C1 120.0(4) . . ?
C2 C3 C4 119.7(4) . . ?
C5 C4 C3 117.9(4) . . ?
N1 C5 C4 122.1(3) . . ?
N1 C5 C6 116.4(3) . . ?
C4 C5 C6 121.5(4) . . ?
O1 C6 N2 128.5(3) . . ?
O1 C6 C5 120.5(3) . . ?
N2 C6 C5 111.0(3) . . ?
O2 C7 N2 128.0(4) . . ?
O2 C7 C8 119.5(3) . . ?
N2 C7 C8 112.5(3) . . ?
N3 C8 C9 122.8(4) . . ?
N3 C8 C7 116.4(3) . . ?
C9 C8 C7 120.8(4) . . ?
C10 C9 C8 117.5(5) . . ?
C11 C10 C9 119.5(4) . . ?
C10 C11 C12 119.5(4) . . ?
N3 C12 C11 122.3(4) . . ?
N4 C13 C14 122.6(4) . . ?
C15 C14 C13 119.0(4) . . ?
C14 C15 C16 118.9(4) . . ?
C17 C16 C15 119.2(4) . . ?
N4 C17 C16 122.5(3) . . ?
N4 C17 C18 116.5(3) . . ?
C16 C17 C18 121.0(3) . . ?
O3 C18 N5 127.7(3) . . ?
O3 C18 C17 117.8(3) . . ?
N5 C18 C17 114.5(3) . . ?
O4 C19 N5 126.8(3) . . ?
O4 C19 C20 118.3(3) . . ?
N5 C19 C20 114.9(3) . . ?
N6 C20 C21 122.2(3) . . ?
N6 C20 C19 116.9(3) . . ?
C21 C20 C19 120.9(3) . . ?
C20 C21 C22 119.0(4) . . ?
C23 C22 C21 118.7(4) . . ?
C22 C23 C24 119.0(4) . . ?
N6 C24 C23 123.3(4) . . ?
F3 C25 F2 105.9(4) . . ?
F3 C25 F1 106.1(4) . . ?
F2 C25 F1 105.7(4) . . ?
F3 C25 C26 115.2(4) . . ?
F2 C25 C26 111.1(4) . . ?
F1 C25 C26 112.2(4) . . ?
O5 C26 C27 129.3(4) . . ?
O5 C26 C25 113.1(4) . . ?
C27 C26 C25 117.6(4) . . ?
C26 C27 C28 121.9(4) . . ?
O6 C28 C27 129.3(4) . . ?
O6 C28 C29 113.2(4) . . ?
C27 C28 C29 117.5(4) . . ?
F5 C29 F4 108.7(6) . . ?
F5 C29 F6 102.9(7) . . ?
F4 C29 F6 107.3(6) . . ?
F5 C29 C28 111.7(5) . . ?
F4 C29 C28 116.8(6) . . ?
F6 C29 C28 108.4(5) . . ?
F8 C30 F7 109.7(6) . . ?
F8 C30 F9 106.7(6) . . ?
F7 C30 F9 105.6(5) . . ?
F8 C30 C31 112.1(5) . . ?
F7 C30 C31 110.5(5) . . ?
F9 C30 C31 111.9(5) . . ?
O7 C31 C32 128.0(5) . . ?
O7 C31 C30 114.5(4) . . ?
C32 C31 C30 117.4(5) . . ?
C33 C32 C31 122.2(5) . . ?
O8 C33 C32 129.1(4) . . ?
O8 C33 C34 113.3(4) . . ?
C32 C33 C34 117.4(4) . . ?
F12B C34 F10 123.1(17) . . ?
F12B C34 F12 80(2) . . ?
F10 C34 F12 110.3(7) . . ?
F12B C34 F11 26(2) . . ?
F10 C34 F11 108.0(7) . . ?
F12 C34 F11 105.0(6) . . ?
F12B C34 F11B 99(2) . . ?
F10 C34 F11B 28(2) . . ?
F12 C34 F11B 123(3) . . ?
F11 C34 F11B 81(2) . . ?
F12B C34 F10B 113(3) . . ?
F10 C34 F10B 66(2) . . ?
F12 C34 F10B 46(2) . . ?
F11 C34 F10B 130.0(15) . . ?
F11B C34 F10B 87(3) . . ?
F12B C34 C33 118(2) . . ?
F10 C34 C33 110.1(6) . . ?
F12 C34 C33 111.0(5) . . ?
F11 C34 C33 112.3(6) . . ?
F11B C34 C33 118.8(19) . . ?
F10B C34 C33 116.1(12) . . ?
F14B C35 F15 123.0(12) . . ?
F14B C35 F13 51(3) . . ?
F15 C35 F13 109.1(8) . . ?
F14B C35 F14 52(3) . . ?
F15 C35 F14 105.4(7) . . ?
F13 C35 F14 102.5(8) . . ?
F14B C35 F15B 123(2) . . ?
F15 C35 F15B 31.8(9) . . ?
F13 C35 F15B 137.0(9) . . ?
F14 C35 F15B 82.8(12) . . ?
F14B C35 F13B 112(3) . . ?
F15 C35 F13B 64.0(9) . . ?
F13 C35 F13B 62.8(8) . . ?
F14 C35 F13B 153.9(8) . . ?
F15B C35 F13B 94.0(13) . . ?
F14B C35 C36 119.7(13) . . ?
F15 C35 C36 117.2(7) . . ?
F13 C35 C36 112.2(5) . . ?
F14 C35 C36 109.3(5) . . ?
F15B C35 C36 105.7(10) . . ?
F13B C35 C36 96.6(8) . . ?
O9 C36 C37 129.1(4) . . ?
O9 C36 C35 113.5(4) . . ?
C37 C36 C35 117.4(4) . . ?
C36 C37 C38 122.0(4) . . ?
O10 C38 C37 128.1(4) . . ?
O10 C38 C39 115.4(4) . . ?
C37 C38 C39 116.4(4) . . ?
F16B C39 F17 127.1(10) . . ?
F16B C39 F18B 106.1(16) . . ?
F17 C39 F18B 40.0(9) . . ?
F16B C39 F16 61.6(15) . . ?
F17 C39 F16 112.4(11) . . ?
F18B C39 F16 137.9(10) . . ?
F16B C39 F17B 108.6(14) . . ?
F17 C39 F17B 62.6(10) . . ?
F18B C39 F17B 101.0(11) . . ?
F16 C39 F17B 54.5(11) . . ?
F16B C39 F18 40.7(18) . . ?
F17 C39 F18 109.5(12) . . ?
F18B C39 F18 73.4(9) . . ?
F16 C39 F18 102.1(9) . . ?
F17B C39 F18 138.7(10) . . ?
F16B C39 C38 115.1(7) . . ?
F17 C39 C38 116.0(8) . . ?
F18B C39 C38 112.9(9) . . ?
F16 C39 C38 108.4(6) . . ?
F17B C39 C38 112.1(8) . . ?
F18 C39 C38 107.5(7) . . ?
F19 C40 F21 108.5(5) . . ?
F19 C40 F20 107.2(4) . . ?
F21 C40 F20 106.7(4) . . ?
F19 C40 C41 110.7(4) . . ?
F21 C40 C41 110.5(4) . . ?
F20 C40 C41 113.0(4) . . ?
O11 C41 C42 127.6(4) . . ?
O11 C41 C40 113.5(4) . . ?
C42 C41 C40 118.8(4) . . ?
C41 C42 C43 121.5(4) . . ?
O12 C43 C42 128.4(4) . . ?
O12 C43 C44 113.9(4) . . ?
C42 C43 C44 117.7(4) . . ?
F24B C44 F24 78(2) . . ?
F24B C44 F22 128.3(17) . . ?
F24 C44 F22 106.7(11) . . ?
F24B C44 F23 30(3) . . ?
F24 C44 F23 105.5(12) . . ?
F22 C44 F23 108.9(13) . . ?
F24B C44 F23B 107(3) . . ?
F24 C44 F23B 118(2) . . ?
F22 C44 F23B 25(3) . . ?
F23 C44 F23B 85(2) . . ?
F24B C44 F22B 112(2) . . ?
F24 C44 F22B 34.3(11) . . ?
F22 C44 F22B 86.4(16) . . ?
F23 C44 F22B 139.3(14) . . ?
F23B C44 F22B 108(3) . . ?
F24B C44 C43 112.0(12) . . ?
F24 C44 C43 114.7(7) . . ?
F22 C44 C43 111.8(8) . . ?
F23 C44 C43 108.9(7) . . ?
F23B C44 C43 119.0(17) . . ?
F22B C44 C43 98.8(12) . . ?

loop_
_geom_bond_atom_site_label_1
_geom_bond_atom_site_label_2
_geom_bond_distance
_geom_bond_site_symmetry_2
_geom_bond_publ_flag
Mn1 O8 2.119(3) . ?
Mn1 O5 2.145(3) . ?
Mn1 O7 2.148(3) . ?
Mn1 O1 2.163(2) . ?
Mn1 O6 2.178(3) . ?
Mn1 O2 2.182(3) . ?
Cu2 N2 2.009(3) . ?
Cu2 N5 2.051(3) . ?
Cu2 N3 2.102(3) . ?
Cu2 N1 2.106(3) . ?
Cu2 N6 2.265(3) . ?
Cu2 N4 2.276(3) . ?
Mn3 O11 2.128(2) . ?
Mn3 O12 2.131(3) . ?
Mn3 O10 2.134(3) . ?
Mn3 O4 2.161(3) . ?
Mn3 O9 2.165(3) . ?
Mn3 O3 2.188(2) . ?
F1 C25 1.327(5) . ?
F2 C25 1.322(5) . ?
F3 C25 1.320(5) . ?
F4 C29 1.277(7) . ?
F5 C29 1.260(7) . ?
F6 C29 1.352(8) . ?
F7 C30 1.324(8) . ?
F8 C30 1.309(7) . ?
F9 C30 1.336(6) . ?
F10 F11B 0.63(5) . ?
F10 C34 1.295(10) . ?
F10 F10B 1.51(5) . ?
F10B F12 1.07(6) . ?
F10B C34 1.45(3) . ?
F11 F12B 0.58(5) . ?
F11 C34 1.325(9) . ?
F11 F11B 1.72(5) . ?
F11B C34 1.33(5) . ?
F12 C34 1.309(9) . ?
F12 F12B 1.60(5) . ?
F12B C34 1.18(3) . ?
F13 F14B 1.04(5) . ?
F13 C35 1.311(10) . ?
F13 F13B 1.433(18) . ?
F13B C35 1.431(18) . ?
F13B F15 1.44(2) . ?
F14 F14B 1.10(6) . ?
F14 C35 1.371(9) . ?
F14B C35 1.035(16) . ?
F15 F15B 0.73(2) . ?
F15 C35 1.285(11) . ?
F15B C35 1.38(3) . ?
F16 F17B 1.21(2) . ?
F16 C39 1.269(11) . ?
F16 F16B 1.28(3) . ?
F16B F18 0.93(4) . ?
F16B C39 1.233(14) . ?
F17 F18B 0.864(19) . ?
F17 C39 1.261(14) . ?
F17 F17B 1.37(2) . ?
F17B C39 1.368(16) . ?
F18 C39 1.407(15) . ?
F18 F18B 1.60(2) . ?
F18B C39 1.265(15) . ?
F19 C40 1.304(6) . ?
F20 C40 1.348(5) . ?
F21 C40 1.318(5) . ?
F22 F23B 0.56(7) . ?
F22 C44 1.301(18) . ?
F22B F24 0.83(3) . ?
F22B C44 1.47(3) . ?
F23 F24B 0.65(6) . ?
F23 C44 1.312(14) . ?
F23 F23B 1.77(5) . ?
F23B C44 1.32(4) . ?
F24 C44 1.228(10) . ?
F24 F24B 1.53(4) . ?
F24B C44 1.20(2) . ?
N1 C1 1.332(4) . ?
N1 C5 1.357(5) . ?
N2 C7 1.355(4) . ?
N2 C6 1.369(4) . ?
N3 C12 1.333(4) . ?
N3 C8 1.338(4) . ?
N4 C17 1.329(4) . ?
N4 C13 1.337(5) . ?
N5 C18 1.356(4) . ?
N5 C19 1.371(4) . ?
N6 C24 1.320(5) . ?
N6 C20 1.347(4) . ?
O1 C6 1.217(4) . ?
O2 C7 1.238(4) . ?
O3 C18 1.233(4) . ?
O4 C19 1.238(4) . ?
O5 C26 1.235(5) . ?
O6 C28 1.231(5) . ?
O7 C31 1.254(5) . ?
O8 C33 1.262(5) . ?
O9 C36 1.236(5) . ?
O10 C38 1.229(5) . ?
O11 C41 1.230(4) . ?
O12 C43 1.243(5) . ?
C1 C2 1.376(6) . ?
C2 C3 1.336(6) . ?
C3 C4 1.399(6) . ?
C4 C5 1.377(5) . ?
C5 C6 1.515(5) . ?
C7 C8 1.507(5) . ?
C8 C9 1.398(5) . ?
C9 C10 1.391(7) . ?
C10 C11 1.363(7) . ?
C11 C12 1.384(6) . ?
C13 C14 1.376(6) . ?
C14 C15 1.359(6) . ?
C15 C16 1.372(6) . ?
C16 C17 1.372(5) . ?
C17 C18 1.511(5) . ?
C19 C20 1.492(5) . ?
C20 C21 1.380(5) . ?
C21 C22 1.384(6) . ?
C22 C23 1.362(6) . ?
C23 C24 1.381(6) . ?
C25 C26 1.514(6) . ?
C26 C27 1.388(6) . ?
C27 C28 1.393(6) . ?
C28 C29 1.527(6) . ?
C30 C31 1.550(8) . ?
C31 C32 1.408(6) . ?
C32 C33 1.373(6) . ?
C33 C34 1.542(6) . ?
C35 C36 1.551(6) . ?
C36 C37 1.373(6) . ?
C37 C38 1.401(6) . ?
C38 C39 1.549(6) . ?
C40 C41 1.534(6) . ?
C41 C42 1.395(6) . ?
C42 C43 1.397(6) . ?
C43 C44 1.542(7) . ?
